data_7235555
loop_
_publ_author_name
'Jeyalakshmi, Kumaramangalam'
'Selvakumaran, Nagamani'
'Bhuvanesh, Nattamai S. P.'
'Sreekanth, Anantharaman'
'Karvembu, Ramasamy'

_publ_section_title
;
 DNA/protein binding and cytotoxicity studies of copper(ii) complexes
 containing N,N&#x2032;,N&#x2032;&#x2032;-trisubstituted guanidine ligands
;
_journal_issue 33
_journal_name_full 'RSC Advances'
_journal_page_first 17179
_journal_paper_doi 10.1039/c4ra01459f
_journal_volume 4
_journal_year 2014
_chemical_formula_sum 'C18 H15 N3 O S'
_chemical_formula_weight 321.39
_space_group_IT_number 2
_space_group_name_Hall '-P 1'
_space_group_name_H-M_alt 'P -1'
_symmetry_cell_setting triclinic
_symmetry_space_group_name_H-M 'P -1'
_atom_sites_solution_hydrogens geom
_atom_sites_solution_primary direct
_atom_sites_solution_secondary difmap
_audit_creation_method SHELXL-97
_cell_angle_alpha 79.907(2)
_cell_angle_beta 82.063(2)
_cell_angle_gamma 73.721(2)
_cell_formula_units_Z 2
_cell_length_a 6.4059(9)
_cell_length_b 10.8648(16)
_cell_length_c 12.1262(17)
_cell_measurement_reflns_used 6035
_cell_measurement_temperature 110(2)
_cell_measurement_theta_max 27.42
_cell_measurement_theta_min 2.42
_cell_volume 794.1(2)
_computing_cell_refinement
; 

  APEX-II(BRUKER-NONIUS, 2003) 

;
_computing_data_collection 'APEX-II (BRUKER-NONIUS, 2003)'
_computing_data_reduction APEX-II
_computing_molecular_graphics Olex2
_computing_publication_material 'Bruker SHELXTL'
_computing_structure_refinement 'SHELXL-97 (Sheldrick, 2008)'
_computing_structure_solution 'SHELXS-97 (Sheldrick, 2008)'
_diffrn_ambient_temperature 110(2)
_diffrn_measured_fraction_theta_full 0.973
_diffrn_measured_fraction_theta_max 0.973
_diffrn_measurement_device_type 'APEX II'
_diffrn_measurement_method 'omega scans'
_diffrn_radiation_monochromator graphite
_diffrn_radiation_source 'fine-focus sealed tube'
_diffrn_radiation_type MoK\a
_diffrn_radiation_wavelength 0.71073
_diffrn_reflns_av_R_equivalents 0.0141
_diffrn_reflns_av_sigmaI/netI 0.0186
_diffrn_reflns_limit_h_max 8
_diffrn_reflns_limit_h_min -8
_diffrn_reflns_limit_k_max 13
_diffrn_reflns_limit_k_min -14
_diffrn_reflns_limit_l_max 15
_diffrn_reflns_limit_l_min -15
_diffrn_reflns_number 8598
_diffrn_reflns_theta_full 27.44
_diffrn_reflns_theta_max 27.44
_diffrn_reflns_theta_min 2.42
_diffrn_standards_decay_% 0
_diffrn_standards_interval_count 0
_diffrn_standards_number 0
_exptl_absorpt_coefficient_mu 0.211
_exptl_absorpt_correction_T_max 0.9240
_exptl_absorpt_correction_T_min 0.9108
_exptl_absorpt_correction_type multi-scan
_exptl_absorpt_process_details 'SADABS; (Sheldrick, 2006)'
_exptl_crystal_colour colorless
_exptl_crystal_density_diffrn 1.344
_exptl_crystal_density_method 'not measured'
_exptl_crystal_description block
_exptl_crystal_F_000 336
_exptl_crystal_size_max 0.45
_exptl_crystal_size_mid 0.44
_exptl_crystal_size_min 0.38
_refine_diff_density_max 0.385
_refine_diff_density_min -0.377
_refine_diff_density_rms 0.046
_refine_ls_extinction_method none
_refine_ls_goodness_of_fit_ref 1.063
_refine_ls_hydrogen_treatment constr
_refine_ls_matrix_type full
_refine_ls_number_parameters 208
_refine_ls_number_reflns 3538
_refine_ls_number_restraints 0
_refine_ls_restrained_S_all 1.063
_refine_ls_R_factor_all 0.0381
_refine_ls_R_factor_gt 0.0354
_refine_ls_shift/su_max 0.001
_refine_ls_shift/su_mean 0.000
_refine_ls_structure_factor_coef Fsqd
_refine_ls_weighting_details 'calc w=1/[\s^2^(Fo^2^)+(0.0338P)^2^+0.5463P] where P=(Fo^2^+2Fc^2^)/3'
_refine_ls_weighting_scheme calc
_refine_ls_wR_factor_gt 0.0882
_refine_ls_wR_factor_ref 0.0898
_reflns_number_gt 3287
_reflns_number_total 3538
_reflns_threshold_expression >2sigma(I)
_cod_data_source_file c4ra01459f1.cif
_cod_data_source_block tatuan
_cod_depositor_comments
;
The following automatic conversions were performed:

data item '_symmetry_cell_setting' value 'Triclinic' was changed to
'triclinic' in accordance with the
/home/saulius/struct/COD-crude-data/automatic-downloads/DataCite-retrospective/RSC/depositions/lib/dictionaries/cif_core.dic
dictionary named 'cif_core.dic' version 2.4.2 last updated on
2011-04-26.

Automatic conversion script
Id: cif_fix_values 6909 2019-04-08 15:41:33Z antanas 
;
_cod_original_sg_symbol_H-M P-1
_cod_database_code 7235555

loop_
_symmetry_equiv_pos_as_xyz
'x, y, z'
'-x, -y, -z'

loop_
_atom_site_label
_atom_site_type_symbol
_atom_site_fract_x
_atom_site_fract_y
_atom_site_fract_z
_atom_site_U_iso_or_equiv
_atom_site_adp_type
_atom_site_occupancy
_atom_site_symmetry_multiplicity
_atom_site_calc_flag
_atom_site_refinement_flags
S1 S 0.52111(6) 0.60447(3) 0.84496(3) 0.02372(11) Uani 1 1 d .
O1 O 0.44347(16) 0.89443(9) 0.59793(8) 0.0181(2) Uani 1 1 d .
N1 N 0.60874(18) 0.85545(11) 0.76574(9) 0.0165(2) Uani 1 1 d .
N2 N 0.78304(19) 0.98643(11) 0.82551(9) 0.0188(2) Uani 1 1 d .
H2 H 0.8261 1.0582 0.8121 0.023 Uiso 1 1 calc R
N3 N 0.66515(18) 1.04519(11) 0.64838(9) 0.0168(2) Uani 1 1 d .
H3 H 0.5832 1.0371 0.5989 0.020 Uiso 1 1 calc R
C1 C 0.6838(2) 0.96067(13) 0.74396(11) 0.0156(3) Uani 1 1 d .
C2 C 0.4953(2) 0.82954(12) 0.69017(11) 0.0144(2) Uani 1 1 d .
C3 C 0.4256(2) 0.70915(13) 0.72815(11) 0.0160(3) Uani 1 1 d .
C4 C 0.3660(3) 0.50408(14) 0.83193(13) 0.0259(3) Uani 1 1 d .
H4 H 0.3652 0.4259 0.8812 0.031 Uiso 1 1 calc R
C5 C 0.2435(3) 0.54887(14) 0.74289(12) 0.0240(3) Uani 1 1 d .
H5 H 0.1461 0.5057 0.7240 0.029 Uiso 1 1 calc R
C6 C 0.2767(2) 0.66753(13) 0.68088(11) 0.0182(3) Uani 1 1 d .
H6 H 0.2061 0.7121 0.6159 0.022 Uiso 1 1 calc R
C7 C 0.8239(2) 0.90741(13) 0.93115(11) 0.0166(3) Uani 1 1 d .
C8 C 0.7627(2) 0.96526(14) 1.02813(11) 0.0194(3) Uani 1 1 d .
H8 H 0.6864 1.0543 1.0239 0.023 Uiso 1 1 calc R
C9 C 0.8140(2) 0.89195(15) 1.13141(11) 0.0226(3) Uani 1 1 d .
H9 H 0.7720 0.9309 1.1981 0.027 Uiso 1 1 calc R
C10 C 0.9262(2) 0.76212(16) 1.13754(12) 0.0247(3) Uani 1 1 d .
H10 H 0.9626 0.7124 1.2082 0.030 Uiso 1 1 calc R
C11 C 0.9852(2) 0.70481(15) 1.03994(13) 0.0248(3) Uani 1 1 d .
H11 H 1.0605 0.6156 1.0442 0.030 Uiso 1 1 calc R
C12 C 0.9348(2) 0.77719(14) 0.93645(12) 0.0206(3) Uani 1 1 d .
H12 H 0.9758 0.7381 0.8698 0.025 Uiso 1 1 calc R
C13 C 0.7716(2) 1.14780(12) 0.62264(10) 0.0153(3) Uani 1 1 d .
C14 C 0.6537(2) 1.27473(13) 0.63177(11) 0.0195(3) Uani 1 1 d .
H14 H 0.5019 1.2941 0.6555 0.023 Uiso 1 1 calc R
C15 C 0.7599(3) 1.37316(14) 0.60594(12) 0.0227(3) Uani 1 1 d .
H15 H 0.6806 1.4602 0.6119 0.027 Uiso 1 1 calc R
C16 C 0.9817(2) 1.34395(14) 0.57150(11) 0.0220(3) Uani 1 1 d .
H16 H 1.0541 1.4112 0.5541 0.026 Uiso 1 1 calc R
C17 C 1.0984(2) 1.21733(14) 0.56238(11) 0.0204(3) Uani 1 1 d .
H17 H 1.2501 1.1980 0.5384 0.024 Uiso 1 1 calc R
C18 C 0.9937(2) 1.11858(13) 0.58832(11) 0.0174(3) Uani 1 1 d .
H18 H 1.0735 1.0315 0.5826 0.021 Uiso 1 1 calc R

loop_
_atom_site_aniso_label
_atom_site_aniso_U_11
_atom_site_aniso_U_22
_atom_site_aniso_U_33
_atom_site_aniso_U_23
_atom_site_aniso_U_13
_atom_site_aniso_U_12
S1 0.0306(2) 0.02071(19) 0.02138(18) 0.00335(13) -0.00826(14) -0.01031(14)
O1 0.0209(5) 0.0197(5) 0.0150(4) 0.0012(4) -0.0060(4) -0.0077(4)
N1 0.0190(5) 0.0173(5) 0.0152(5) 0.0001(4) -0.0045(4) -0.0079(4)
N2 0.0261(6) 0.0186(6) 0.0154(5) 0.0016(4) -0.0065(4) -0.0124(5)
N3 0.0206(6) 0.0172(5) 0.0152(5) 0.0006(4) -0.0063(4) -0.0089(4)
C1 0.0159(6) 0.0168(6) 0.0143(6) -0.0014(5) -0.0024(5) -0.0046(5)
C2 0.0129(6) 0.0154(6) 0.0147(6) -0.0032(5) -0.0007(4) -0.0029(5)
C3 0.0189(6) 0.0160(6) 0.0130(6) -0.0015(5) -0.0019(5) -0.0046(5)
C4 0.0354(8) 0.0180(7) 0.0261(7) -0.0008(6) -0.0004(6) -0.0127(6)
C5 0.0302(8) 0.0227(7) 0.0242(7) -0.0080(6) 0.0005(6) -0.0140(6)
C6 0.0218(6) 0.0176(6) 0.0170(6) -0.0056(5) 0.0026(5) -0.0085(5)
C7 0.0168(6) 0.0222(7) 0.0135(6) 0.0002(5) -0.0037(5) -0.0103(5)
C8 0.0176(6) 0.0245(7) 0.0193(6) -0.0045(5) -0.0037(5) -0.0089(5)
C9 0.0207(7) 0.0366(8) 0.0147(6) -0.0056(6) -0.0011(5) -0.0133(6)
C10 0.0258(7) 0.0354(8) 0.0147(6) 0.0043(6) -0.0060(5) -0.0136(6)
C11 0.0260(7) 0.0238(7) 0.0232(7) 0.0021(6) -0.0066(6) -0.0054(6)
C12 0.0220(7) 0.0240(7) 0.0166(6) -0.0030(5) -0.0026(5) -0.0068(5)
C13 0.0205(6) 0.0153(6) 0.0113(6) 0.0004(5) -0.0042(5) -0.0070(5)
C14 0.0196(6) 0.0189(7) 0.0194(6) -0.0032(5) -0.0024(5) -0.0034(5)
C15 0.0317(8) 0.0144(6) 0.0223(7) -0.0015(5) -0.0075(6) -0.0047(5)
C16 0.0314(8) 0.0219(7) 0.0169(6) 0.0037(5) -0.0075(5) -0.0152(6)
C17 0.0196(6) 0.0278(7) 0.0149(6) 0.0000(5) -0.0037(5) -0.0090(6)
C18 0.0200(6) 0.0173(6) 0.0147(6) -0.0022(5) -0.0040(5) -0.0034(5)

loop_
_atom_type_symbol
_atom_type_description
_atom_type_scat_dispersion_real
_atom_type_scat_dispersion_imag
_atom_type_scat_source
C C 0.0033 0.0016 'International Tables Vol C Tables 4.2.6.8 and 6.1.1.4'
H H 0.0000 0.0000 'International Tables Vol C Tables 4.2.6.8 and 6.1.1.4'
N N 0.0061 0.0033 'International Tables Vol C Tables 4.2.6.8 and 6.1.1.4'
O O 0.0106 0.0060 'International Tables Vol C Tables 4.2.6.8 and 6.1.1.4'
S S 0.1246 0.1234 'International Tables Vol C Tables 4.2.6.8 and 6.1.1.4'

loop_
_geom_angle_atom_site_label_1
_geom_angle_atom_site_label_2
_geom_angle_atom_site_label_3
_geom_angle
C4 S1 C3 91.78(7)
C1 N1 C2 120.08(11)
C1 N2 C7 125.62(11)
C1 N2 H2 117.2
C7 N2 H2 117.2
C1 N3 C13 123.50(11)
C1 N3 H3 118.3
C13 N3 H3 118.3
N1 C1 N3 125.41(12)
N1 C1 N2 117.54(12)
N3 C1 N2 117.04(12)
O1 C2 N1 128.29(12)
O1 C2 C3 119.08(11)
N1 C2 C3 112.62(11)
C6 C3 C2 126.84(12)
C6 C3 S1 111.83(10)
C2 C3 S1 121.30(10)
C5 C4 S1 112.30(11)
C5 C4 H4 123.8
S1 C4 H4 123.8
C4 C5 C6 112.98(13)
C4 C5 H5 123.5
C6 C5 H5 123.5
C3 C6 C5 111.10(13)
C3 C6 H6 124.5
C5 C6 H6 124.5
C8 C7 C12 120.71(12)
C8 C7 N2 118.48(12)
C12 C7 N2 120.69(12)
C7 C8 C9 119.48(13)
C7 C8 H8 120.3
C9 C8 H8 120.3
C10 C9 C8 120.27(13)
C10 C9 H9 119.9
C8 C9 H9 119.9
C9 C10 C11 119.80(13)
C9 C10 H10 120.1
C11 C10 H10 120.1
C12 C11 C10 120.36(14)
C12 C11 H11 119.8
C10 C11 H11 119.8
C11 C12 C7 119.38(13)
C11 C12 H12 120.3
C7 C12 H12 120.3
C18 C13 C14 120.63(12)
C18 C13 N3 119.06(12)
C14 C13 N3 120.31(12)
C13 C14 C15 119.47(13)
C13 C14 H14 120.3
C15 C14 H14 120.3
C16 C15 C14 119.89(13)
C16 C15 H15 120.1
C14 C15 H15 120.1
C17 C16 C15 120.41(13)
C17 C16 H16 119.8
C15 C16 H16 119.8
C16 C17 C18 120.02(13)
C16 C17 H17 120.0
C18 C17 H17 120.0
C17 C18 C13 119.58(13)
C17 C18 H18 120.2
C13 C18 H18 120.2

loop_
_geom_bond_atom_site_label_1
_geom_bond_atom_site_label_2
_geom_bond_distance
S1 C4 1.7069(15)
S1 C3 1.7201(13)
O1 C2 1.2463(16)
N1 C1 1.3322(17)
N1 C2 1.3552(16)
N2 C1 1.3532(17)
N2 C7 1.4240(17)
N2 H2 0.8800
N3 C1 1.3433(16)
N3 C13 1.4322(16)
N3 H3 0.8800
C2 C3 1.4771(18)
C3 C6 1.3880(18)
C4 C5 1.362(2)
C4 H4 0.9500
C5 C6 1.4291(19)
C5 H5 0.9500
C6 H6 0.9500
C7 C8 1.3876(19)
C7 C12 1.389(2)
C8 C9 1.388(2)
C8 H8 0.9500
C9 C10 1.386(2)
C9 H9 0.9500
C10 C11 1.391(2)
C10 H10 0.9500
C11 C12 1.3860(19)
C11 H11 0.9500
C12 H12 0.9500
C13 C18 1.3881(19)
C13 C14 1.3896(19)
C14 C15 1.391(2)
C14 H14 0.9500
C15 C16 1.387(2)
C15 H15 0.9500
C16 C17 1.385(2)
C16 H16 0.9500
C17 C18 1.3881(19)
C17 H17 0.9500
C18 H18 0.9500

loop_
_geom_torsion_atom_site_label_1
_geom_torsion_atom_site_label_2
_geom_torsion_atom_site_label_3
_geom_torsion_atom_site_label_4
_geom_torsion
C2 N1 C1 N3 -2.9(2)
C2 N1 C1 N2 175.65(12)
C13 N3 C1 N1 -171.85(12)
C13 N3 C1 N2 9.61(19)
C7 N2 C1 N1 3.2(2)
C7 N2 C1 N3 -178.19(12)
C1 N1 C2 O1 -1.4(2)
C1 N1 C2 C3 179.85(11)
O1 C2 C3 C6 -11.0(2)
N1 C2 C3 C6 167.89(13)
O1 C2 C3 S1 171.36(10)
N1 C2 C3 S1 -9.79(16)
C4 S1 C3 C6 0.31(11)
C4 S1 C3 C2 178.31(11)
C3 S1 C4 C5 -0.73(13)
S1 C4 C5 C6 0.96(17)
C2 C3 C6 C5 -177.70(12)
S1 C3 C6 C5 0.16(15)
C4 C5 C6 C3 -0.72(18)
C1 N2 C7 C8 -130.21(14)
C1 N2 C7 C12 53.86(19)
C12 C7 C8 C9 0.2(2)
N2 C7 C8 C9 -175.72(12)
C7 C8 C9 C10 0.3(2)
C8 C9 C10 C11 -0.8(2)
C9 C10 C11 C12 0.8(2)
C10 C11 C12 C7 -0.3(2)
C8 C7 C12 C11 -0.2(2)
N2 C7 C12 C11 175.64(12)
C1 N3 C13 C18 76.16(17)
C1 N3 C13 C14 -103.97(15)
C18 C13 C14 C15 0.1(2)
N3 C13 C14 C15 -179.73(12)
C13 C14 C15 C16 0.0(2)
C14 C15 C16 C17 0.1(2)
C15 C16 C17 C18 -0.3(2)
C16 C17 C18 C13 0.41(19)
C14 C13 C18 C17 -0.31(19)
N3 C13 C18 C17 179.55(11)
